data_2220655
loop_
_publ_author_name
'Pereira-Garc\'ia, Iria'
'Mac\'ias, Alejandro'
'Bastida, Rufina'
'Valencia, Laura'

_publ_section_title
;
 A novel zinc(II) complex with the ligand
 2,2',2''-(1,4,7-triazanonane-1,4,7-triyl)triacetate (NOTA)
;
_journal_coeditor_code WM2202
_journal_issue 1
_journal_name_full 'Acta Crystallographica Section E'
_journal_page_first m84
_journal_page_last m85
_journal_paper_doi 10.1107/S1600536808041895
_journal_volume 65
_journal_year 2009
_chemical_formula_iupac 'Na5 [Zn (C12 H18 N3 O6)]2 (Cl O4)3, C H4 O'
_chemical_formula_moiety '5(Na +), 2(C12 H18 N3 O6 Zn1 -), 3(Cl O4 -), C H4 O'
_chemical_formula_sum 'C25 H40 Cl3 N6 Na5 O25 Zn2'
_chemical_formula_weight 1176.67
_chemical_name_common
;
pentasodium(I)
bis{[2,2',2''-(1,4,7-triazanonane-1,4,7-triyl)triacetato]zinc(II)}
tris(perchlorate) methanol solvate
;
_chemical_name_systematic
;pentasodium(I)
bis[(1,4,7-triazacyclononane-<i>N</i>,<i>N</i>',<i>N</i>''-triacetato)zinc(II)]
tris(perchlorate)
 methanol solvate
;
_space_group_IT_number 33
_symmetry_cell_setting orthorhombic
_symmetry_space_group_name_Hall 'P 2c -2n'
_symmetry_space_group_name_H-M 'P n a 21'
_atom_sites_solution_hydrogens geom
_atom_sites_solution_primary direct
_atom_sites_solution_secondary difmap
_audit_creation_method SHELXL-97
_cell_angle_alpha 90.00
_cell_angle_beta 90.00
_cell_angle_gamma 90.00
_cell_formula_units_Z 4
_cell_length_a 16.8879(5)
_cell_length_b 9.4723(3)
_cell_length_c 26.4552(9)
_cell_measurement_reflns_used 9827
_cell_measurement_temperature 100(2)
_cell_measurement_theta_max 27.69
_cell_measurement_theta_min 2.412
_cell_volume 4232.0(2)
_computing_cell_refinement 'APEX2 (Bruker, 2005)'
_computing_data_collection 'APEX2 (Bruker, 2005)'
_computing_data_reduction 'SHELXTL (Sheldrick, 2008)'
_computing_molecular_graphics 'ORTEP-3 for Windows (Farrugia, 1997)'
_computing_publication_material 'WinGX (Farrugia, 1999)'
_computing_structure_refinement 'SHELXL97 (Sheldrick, 2008)'
_computing_structure_solution 'SIR92 (Altomare <i>et al.</i>, 1993)'
_diffrn_ambient_temperature 100(2)
_diffrn_measured_fraction_theta_full 0.998
_diffrn_measured_fraction_theta_max 0.998
_diffrn_measurement_device_type 'Bruker APEXII CCD'
_diffrn_measurement_method '\w and \f'
_diffrn_radiation_monochromator graphite
_diffrn_radiation_source 'fine-focus sealed tube'
_diffrn_radiation_type MoK\a
_diffrn_radiation_wavelength 0.71073
_diffrn_reflns_av_R_equivalents 0.0361
_diffrn_reflns_av_sigmaI/netI 0.0538
_diffrn_reflns_limit_h_max 22
_diffrn_reflns_limit_h_min -21
_diffrn_reflns_limit_k_max 12
_diffrn_reflns_limit_k_min -12
_diffrn_reflns_limit_l_max 32
_diffrn_reflns_limit_l_min -35
_diffrn_reflns_number 31309
_diffrn_reflns_theta_full 28.30
_diffrn_reflns_theta_max 28.30
_diffrn_reflns_theta_min 1.54
_diffrn_standards_number 0
_exptl_absorpt_coefficient_mu 1.472
_exptl_absorpt_correction_T_max 0.8667
_exptl_absorpt_correction_T_min 0.7377
_exptl_absorpt_correction_type multi-scan
_exptl_absorpt_process_details '(SADABS; Sheldrick, 1996)'
_exptl_crystal_colour colourless
_exptl_crystal_density_diffrn 1.847
_exptl_crystal_density_method 'not measured'
_exptl_crystal_description Prism
_exptl_crystal_F_000 2392
_exptl_crystal_size_max 0.22
_exptl_crystal_size_mid 0.10
_exptl_crystal_size_min 0.10
_refine_diff_density_max 0.561
_refine_diff_density_min -0.577
_refine_ls_abs_structure_details 'Flack (1983), 4585 Friedel pairs'
_refine_ls_abs_structure_Flack 0.383(7)
_refine_ls_extinction_coef 0.00024(8)
_refine_ls_extinction_expression Fc^*^=kFc[1+0.001xFc^2^\l^3^/sin(2\q)]^-1/4^
_refine_ls_extinction_method 'SHELXL97 (Sheldrick, 2008)'
_refine_ls_goodness_of_fit_ref 1.065
_refine_ls_hydrogen_treatment mixed
_refine_ls_matrix_type full
_refine_ls_number_parameters 601
_refine_ls_number_reflns 9954
_refine_ls_number_restraints 1
_refine_ls_restrained_S_all 1.065
_refine_ls_R_factor_all 0.0504
_refine_ls_R_factor_gt 0.0393
_refine_ls_shift/su_max 0.001
_refine_ls_shift/su_mean 0.000
_refine_ls_structure_factor_coef Fsqd
_refine_ls_weighting_details 'w=1/[\s^2^(Fo^2^)+(0.0392P)^2^+1.4688P] where P=(Fo^2^+2Fc^2^)/3'
_refine_ls_weighting_scheme calc
_refine_ls_wR_factor_gt 0.0807
_refine_ls_wR_factor_ref 0.0841
_reflns_number_gt 8605
_reflns_number_total 9954
_reflns_threshold_expression I>2\s(I)
_cod_data_source_file wm2202.cif
_cod_data_source_block I
_cod_database_code 2220655
_cod_database_fobs_code 2220655

loop_
_symmetry_equiv_pos_as_xyz
'x, y, z'
'-x, -y, z+1/2'
'x+1/2, -y+1/2, z'
'-x+1/2, y+1/2, z+1/2'

loop_
_atom_site_type_symbol
_atom_site_label
_atom_site_fract_x
_atom_site_fract_y
_atom_site_fract_z
_atom_site_U_iso_or_equiv
_atom_site_adp_type
_atom_site_calc_flag
_atom_site_refinement_flags
_atom_site_occupancy
_atom_site_disorder_assembly
_atom_site_disorder_group
Zn Zn1 1.07460(2) 0.01616(4) 0.917626(16) 0.00860(9) Uani d . 1 . .
N N1 1.12568(18) -0.1518(3) 0.96418(12) 0.0120(7) Uani d . 1 . .
N N2 1.12185(18) 0.1482(3) 0.97696(12) 0.0118(7) Uani d . 1 . .
N N3 0.97800(19) -0.0083(3) 0.97112(12) 0.0129(7) Uani d . 1 . .
O O1 1.16120(14) -0.0640(3) 0.87080(10) 0.0118(5) Uani d . 1 . .
O O2 1.21023(15) -0.2696(3) 0.84582(10) 0.0149(6) Uani d . 1 . .
O O3 1.08723(14) 0.2045(3) 0.87911(10) 0.0109(5) Uani d . 1 . .
O O4 1.14849(15) 0.4106(3) 0.88043(10) 0.0138(6) Uani d . 1 . .
O O5 0.98658(14) -0.0531(3) 0.87180(10) 0.0127(6) Uani d . 1 . .
O O6 0.85724(14) -0.0775(3) 0.86305(10) 0.0134(6) Uani d . 1 . .
C C1 1.1941(2) -0.0791(4) 0.98715(16) 0.0161(8) Uani d . 1 . .
H H1A 1.2341 -0.0596 0.9607 0.019 Uiso calc R 1 . .
H H1B 1.2187 -0.1417 1.0127 0.019 Uiso calc R 1 . .
C C2 1.1699(2) 0.0601(4) 1.01240(15) 0.0174(8) Uani d . 1 . .
H H2A 1.1386 0.0398 1.0432 0.021 Uiso calc R 1 . .
H H2B 1.2179 0.1128 1.0226 0.021 Uiso calc R 1 . .
C C3 1.0484(2) 0.2058(4) 1.00086(15) 0.0134(8) Uani d . 1 . .
H H3A 1.0233 0.2739 0.9774 0.016 Uiso calc R 1 . .
H H3B 1.0629 0.2573 1.0321 0.016 Uiso calc R 1 . .
C C4 0.9891(2) 0.0898(4) 1.01387(15) 0.0169(9) Uani d . 1 . .
H H4A 1.0082 0.0367 1.0437 0.020 Uiso calc R 1 . .
H H4B 0.9376 0.1332 1.0227 0.020 Uiso calc R 1 . .
C C5 0.9838(2) -0.1590(4) 0.98620(15) 0.0157(8) Uani d . 1 . .
H H5A 0.9663 -0.2188 0.9576 0.019 Uiso calc R 1 . .
H H5B 0.9474 -0.1764 1.0149 0.019 Uiso calc R 1 . .
C C6 1.0663(2) -0.2020(4) 1.00137(14) 0.0156(8) Uani d . 1 . .
H H6A 1.0787 -0.1621 1.0350 0.019 Uiso calc R 1 . .
H H6B 1.0692 -0.3061 1.0039 0.019 Uiso calc R 1 . .
C C7 1.1508(2) -0.2609(4) 0.92774(14) 0.0152(8) Uani d . 1 . .
H H7A 1.1064 -0.3272 0.9217 0.018 Uiso calc R 1 . .
H H7B 1.1955 -0.3151 0.9421 0.018 Uiso calc R 1 . .
C C8 1.1760(2) -0.1946(4) 0.87764(14) 0.0095(7) Uani d . 1 . .
C C9 1.1674(2) 0.2606(4) 0.95153(14) 0.0140(8) Uani d . 1 . .
H H9A 1.2228 0.2292 0.9470 0.017 Uiso calc R 1 . .
H H9B 1.1678 0.3460 0.9731 0.017 Uiso calc R 1 . .
C C10 1.1323(2) 0.2972(4) 0.90042(14) 0.0107(8) Uani d . 1 . .
C C11 0.9056(2) 0.0144(4) 0.94157(15) 0.0128(8) Uani d . 1 . .
H H11A 0.8936 0.1166 0.9399 0.015 Uiso calc R 1 . .
H H11B 0.8605 -0.0336 0.9582 0.015 Uiso calc R 1 . .
C C12 0.9163(2) -0.0434(4) 0.88855(15) 0.0120(8) Uani d . 1 . .
Zn Zn2 0.60272(2) 0.05820(4) 0.708125(16) 0.00988(9) Uani d . 1 . .
N N21 0.53471(18) -0.0972(3) 0.66409(11) 0.0111(7) Uani d . 1 . .
N N22 0.68311(18) 0.0323(3) 0.64345(12) 0.0137(7) Uani d . 1 . .
N N23 0.54514(19) 0.2003(3) 0.65352(12) 0.0141(7) Uani d . 1 . .
O O21 0.52931(15) -0.0254(3) 0.76249(10) 0.0134(6) Uani d . 1 . .
O O22 0.45361(15) -0.2103(3) 0.78197(10) 0.0168(6) Uani d . 1 . .
O O23 0.70301(16) -0.0144(3) 0.74292(10) 0.0160(6) Uani d . 1 . .
O O24 0.83384(17) -0.0339(3) 0.73661(12) 0.0267(7) Uani d . 1 . .
O O25 0.60456(15) 0.2484(3) 0.74679(10) 0.0142(6) Uani d . 1 . .
O O26 0.55583(15) 0.4664(3) 0.74935(10) 0.0145(6) Uani d . 1 . .
C C21 0.5825(2) -0.1491(4) 0.62115(14) 0.0129(8) Uani d . 1 . .
H H21A 0.5636 -0.1044 0.5895 0.015 Uiso calc R 1 . .
H H21B 0.5754 -0.2524 0.6178 0.015 Uiso calc R 1 . .
C C22 0.6700(2) -0.1160(4) 0.62845(16) 0.0162(8) Uani d . 1 . .
H H22A 0.6920 -0.1791 0.6548 0.019 Uiso calc R 1 . .
H H22B 0.6986 -0.1350 0.5965 0.019 Uiso calc R 1 . .
C C23 0.6640(2) 0.1362(4) 0.60296(15) 0.0161(8) Uani d . 1 . .
H H23A 0.6354 0.0882 0.5752 0.019 Uiso calc R 1 . .
H H23B 0.7136 0.1761 0.5891 0.019 Uiso calc R 1 . .
C C24 0.6130(2) 0.2540(4) 0.62434(16) 0.0160(8) Uani d . 1 . .
H H24A 0.6460 0.3145 0.6465 0.019 Uiso calc R 1 . .
H H24B 0.5933 0.3132 0.5962 0.019 Uiso calc R 1 . .
C C25 0.4863(2) 0.1230(4) 0.62259(15) 0.0151(8) Uani d . 1 . .
H H25A 0.5090 0.1028 0.5888 0.018 Uiso calc R 1 . .
H H25B 0.4386 0.1823 0.6179 0.018 Uiso calc R 1 . .
C C26 0.4633(2) -0.0149(4) 0.64821(15) 0.0132(8) Uani d . 1 . .
H H26A 0.4303 0.0058 0.6783 0.016 Uiso calc R 1 . .
H H26B 0.4312 -0.0725 0.6246 0.016 Uiso calc R 1 . .
C C27 0.5128(2) -0.2061(4) 0.70054(15) 0.0145(8) Uani d . 1 . .
H H27A 0.5563 -0.2757 0.7034 0.017 Uiso calc R 1 . .
H H27B 0.4650 -0.2564 0.6884 0.017 Uiso calc R 1 . .
C C28 0.4961(2) -0.1420(4) 0.75278(14) 0.0121(8) Uani d . 1 . .
C C29 0.7628(2) 0.0498(4) 0.66439(15) 0.0175(9) Uani d . 1 . .
H H29A 0.7774 0.1510 0.6637 0.021 Uiso calc R 1 . .
H H29B 0.8013 -0.0023 0.6432 0.021 Uiso calc R 1 . .
C C30 0.7672(2) -0.0043(4) 0.71825(16) 0.0165(9) Uani d . 1 . .
C C31 0.5101(2) 0.3140(4) 0.68376(14) 0.0140(8) Uani d . 1 . .
H H31A 0.4565 0.2856 0.6950 0.017 Uiso calc R 1 . .
H H31B 0.5048 0.3998 0.6627 0.017 Uiso calc R 1 . .
C C32 0.5604(2) 0.3469(4) 0.72938(15) 0.0140(8) Uani d . 1 . .
Cl Cl1P 0.90733(6) 0.49270(10) 0.94241(4) 0.0164(2) Uani d . 1 . .
Cl Cl2P 0.76010(6) 0.50986(10) 0.57365(4) 0.0207(2) Uani d . 1 . .
Cl Cl3P 0.85405(6) 0.29914(10) 0.79612(4) 0.0198(2) Uani d . 1 . .
O O1P 0.87409(16) 0.4307(3) 0.81979(11) 0.0225(7) Uani d . 1 . .
O O2P 0.78137(15) 0.2457(3) 0.81750(11) 0.0215(7) Uani d . 1 . .
O O3P 0.91798(15) 0.2025(3) 0.80605(11) 0.0199(6) Uani d . 1 . .
O O4P 0.84347(19) 0.3166(3) 0.74240(12) 0.0322(8) Uani d . 1 . .
O O5P 0.98116(16) 0.4732(3) 0.91612(13) 0.0264(7) Uani d . 1 . .
O O6P 0.92441(19) 0.5250(3) 0.99436(12) 0.0300(8) Uani d . 1 . .
O O7P 0.86528(16) 0.6093(3) 0.91977(11) 0.0196(6) Uani d . 1 . .
O O8P 0.86005(19) 0.3672(3) 0.93927(13) 0.0326(8) Uani d . 1 . .
O O9P 0.81100(17) 0.6321(3) 0.57245(13) 0.0307(7) Uani d . 1 . .
O O10P 0.7577(3) 0.4429(4) 0.52517(14) 0.0578(12) Uani d . 1 . .
O O11P 0.68191(19) 0.5555(3) 0.58564(16) 0.0445(10) Uani d . 1 . .
O O12P 0.78848(18) 0.4105(3) 0.61010(12) 0.0303(8) Uani d . 1 . .
C C1S 0.7491(3) 0.6009(5) 0.71492(18) 0.0350(12) Uani d . 1 . .
H H1S1 0.7719 0.5133 0.7016 0.053 Uiso calc R 1 . .
H H1S2 0.7837 0.6804 0.7064 0.053 Uiso calc R 1 . .
H H1S3 0.6967 0.6160 0.6999 0.053 Uiso calc R 1 . .
O O1S 0.74181(18) 0.5907(3) 0.76745(11) 0.0238(7) Uani d . 1 . .
H H1S 0.708(3) 0.650(5) 0.7779(19) 0.036 Uiso d . 1 . .
Na Na1 0.94165(8) 0.95334(15) 0.78618(6) 0.0129(3) Uani d . 1 . .
Na Na2 0.84425(8) 0.67402(15) 0.83292(6) 0.0180(3) Uani d . 1 . .
Na Na3 0.52011(8) 0.11140(16) 0.83393(6) 0.0175(3) Uani d . 1 . .
Na Na4 0.66600(9) 0.40410(15) 0.80596(6) 0.0146(3) Uani d . 1 . .
Na Na5 0.74113(8) -0.00225(14) 0.82877(6) 0.0121(3) Uani d . 1 . .

loop_
_atom_site_aniso_label
_atom_site_aniso_U_11
_atom_site_aniso_U_22
_atom_site_aniso_U_33
_atom_site_aniso_U_12
_atom_site_aniso_U_13
_atom_site_aniso_U_23
Zn1 0.00958(19) 0.00826(19) 0.0080(2) -0.00044(15) -0.00002(19) -0.00020(19)
N1 0.0161(16) 0.0096(15) 0.0102(16) -0.0003(12) -0.0014(13) -0.0001(13)
N2 0.0135(16) 0.0102(16) 0.0117(16) -0.0013(12) -0.0008(13) -0.0011(13)
N3 0.0172(18) 0.0110(16) 0.0106(16) -0.0007(12) 0.0024(14) -0.0027(13)
O1 0.0138(13) 0.0109(13) 0.0106(13) 0.0039(10) 0.0041(11) 0.0003(11)
O2 0.0156(14) 0.0128(14) 0.0164(14) 0.0043(10) 0.0033(12) -0.0003(11)
O3 0.0119(13) 0.0117(13) 0.0092(13) -0.0018(10) -0.0016(11) 0.0001(11)
O4 0.0160(14) 0.0092(13) 0.0162(14) -0.0019(10) 0.0031(11) 0.0019(11)
O5 0.0076(13) 0.0175(14) 0.0129(14) -0.0008(10) 0.0012(11) -0.0014(11)
O6 0.0137(13) 0.0096(13) 0.0169(14) -0.0006(10) -0.0021(12) 0.0009(11)
C1 0.011(2) 0.021(2) 0.016(2) 0.0011(15) -0.0043(16) 0.0070(17)
C2 0.023(2) 0.019(2) 0.010(2) -0.0010(17) -0.0045(17) 0.0019(17)
C3 0.0168(19) 0.0116(18) 0.012(2) -0.0009(15) 0.0002(17) -0.0036(15)
C4 0.018(2) 0.021(2) 0.012(2) -0.0015(16) 0.0039(17) -0.0072(17)
C5 0.019(2) 0.019(2) 0.0092(19) -0.0068(16) 0.0041(16) 0.0022(16)
C6 0.023(2) 0.014(2) 0.010(2) -0.0046(16) 0.0002(17) 0.0041(15)
C7 0.020(2) 0.0091(18) 0.016(2) 0.0005(14) 0.0023(17) -0.0012(15)
C8 0.0067(17) 0.0114(18) 0.0104(19) 0.0003(13) -0.0034(15) -0.0009(15)
C9 0.016(2) 0.0124(19) 0.014(2) -0.0023(15) -0.0031(16) -0.0035(16)
C10 0.0114(18) 0.0064(17) 0.0142(19) 0.0013(13) 0.0013(15) -0.0013(14)
C11 0.0127(19) 0.0101(18) 0.016(2) -0.0017(14) 0.0032(16) -0.0029(16)
C12 0.014(2) 0.0089(18) 0.013(2) 0.0000(14) -0.0019(16) 0.0032(15)
Zn2 0.0111(2) 0.0108(2) 0.0077(2) 0.00016(16) 0.00000(19) -0.00050(18)
N21 0.0112(16) 0.0143(17) 0.0078(16) 0.0000(12) 0.0030(13) -0.0013(13)
N22 0.0101(16) 0.0163(16) 0.0148(17) -0.0048(12) -0.0013(14) -0.0020(14)
N23 0.0176(17) 0.0144(16) 0.0103(16) -0.0007(13) -0.0013(14) -0.0003(14)
O21 0.0161(14) 0.0144(14) 0.0095(14) -0.0014(11) 0.0025(11) 0.0012(11)
O22 0.0164(14) 0.0139(14) 0.0202(15) 0.0009(11) 0.0064(12) 0.0014(12)
O23 0.0185(15) 0.0166(14) 0.0130(15) 0.0031(11) -0.0027(12) -0.0022(12)
O24 0.0146(15) 0.0318(18) 0.034(2) 0.0028(12) -0.0097(14) -0.0080(15)
O25 0.0163(14) 0.0130(14) 0.0133(14) 0.0019(11) -0.0037(12) -0.0006(11)
O26 0.0136(14) 0.0102(13) 0.0197(15) -0.0007(10) 0.0038(12) -0.0048(11)
C21 0.016(2) 0.0158(19) 0.0072(18) -0.0027(15) 0.0010(15) -0.0052(15)
C22 0.017(2) 0.018(2) 0.014(2) 0.0015(16) 0.0035(17) -0.0061(17)
C23 0.018(2) 0.020(2) 0.0105(19) -0.0059(16) 0.0012(17) 0.0003(17)
C24 0.017(2) 0.016(2) 0.014(2) -0.0064(15) -0.0006(17) -0.0004(17)
C25 0.016(2) 0.014(2) 0.015(2) -0.0009(15) -0.0052(17) 0.0031(16)
C26 0.014(2) 0.0134(19) 0.0118(19) -0.0017(14) -0.0033(16) -0.0011(16)
C27 0.0155(19) 0.0154(19) 0.013(2) -0.0046(14) 0.0017(16) -0.0016(16)
C28 0.0121(19) 0.0119(19) 0.0122(19) 0.0024(15) 0.0004(16) 0.0007(15)
C29 0.010(2) 0.028(2) 0.015(2) -0.0014(16) -0.0020(16) -0.0045(17)
C30 0.018(2) 0.0094(18) 0.022(2) -0.0006(14) -0.0025(18) -0.0039(16)
C31 0.016(2) 0.0107(19) 0.015(2) 0.0041(14) -0.0009(17) 0.0030(16)
C32 0.0125(19) 0.0163(19) 0.0131(19) 0.0000(15) 0.0081(16) 0.0014(16)
Cl1P 0.0172(5) 0.0118(4) 0.0201(5) 0.0008(4) 0.0043(4) 0.0007(4)
Cl2P 0.0179(5) 0.0190(5) 0.0250(6) -0.0022(4) -0.0024(4) 0.0056(4)
Cl3P 0.0173(5) 0.0157(5) 0.0264(6) -0.0003(4) -0.0004(4) -0.0019(4)
O1P 0.0213(15) 0.0160(15) 0.0302(18) -0.0028(12) -0.0018(13) -0.0033(13)
O2P 0.0113(15) 0.0157(14) 0.0376(19) -0.0009(11) 0.0024(13) 0.0032(13)
O3P 0.0133(14) 0.0142(15) 0.0322(17) 0.0006(11) -0.0025(13) -0.0011(13)
O4P 0.041(2) 0.0296(18) 0.0256(17) 0.0040(15) -0.0028(15) -0.0033(15)
O5P 0.0209(15) 0.0348(16) 0.0236(16) 0.0103(12) 0.0060(15) 0.0010(15)
O6P 0.040(2) 0.0317(18) 0.0178(16) 0.0064(14) 0.0047(15) 0.0021(14)
O7P 0.0225(15) 0.0153(13) 0.0211(15) 0.0024(11) -0.0027(14) 0.0028(13)
O8P 0.0323(19) 0.0170(16) 0.048(2) -0.0055(13) 0.0015(16) 0.0053(15)
O9P 0.0257(17) 0.0278(17) 0.0384(19) -0.0113(13) -0.0034(15) 0.0137(15)
O10P 0.093(3) 0.054(3) 0.026(2) 0.006(2) -0.011(2) -0.0121(19)
O11P 0.0185(17) 0.0303(19) 0.085(3) 0.0005(14) 0.0062(18) 0.022(2)
O12P 0.0276(18) 0.0225(17) 0.041(2) -0.0039(13) -0.0087(15) 0.0138(14)
C1S 0.041(3) 0.032(3) 0.032(3) 0.005(2) -0.002(2) 0.001(2)
O1S 0.0243(17) 0.0277(17) 0.0193(16) 0.0010(13) 0.0058(14) -0.0048(13)
Na1 0.0106(7) 0.0141(8) 0.0140(8) -0.0015(6) -0.0006(6) 0.0006(6)
Na2 0.0176(8) 0.0149(8) 0.0216(8) 0.0011(6) 0.0059(7) -0.0020(7)
Na3 0.0161(8) 0.0166(8) 0.0198(9) 0.0007(6) -0.0018(7) -0.0064(7)
Na4 0.0157(8) 0.0149(8) 0.0130(8) 0.0000(6) 0.0011(6) -0.0036(6)
Na5 0.0136(8) 0.0104(7) 0.0124(8) -0.0001(5) -0.0012(6) -0.0002(6)

loop_
_atom_type_symbol
_atom_type_description
_atom_type_scat_dispersion_real
_atom_type_scat_dispersion_imag
_atom_type_scat_source
C C 0.0033 0.0016 'International Tables Vol C Tables 4.2.6.8 and 6.1.1.4'
H H 0.0000 0.0000 'International Tables Vol C Tables 4.2.6.8 and 6.1.1.4'
N N 0.0061 0.0033 'International Tables Vol C Tables 4.2.6.8 and 6.1.1.4'
O O 0.0106 0.0060 'International Tables Vol C Tables 4.2.6.8 and 6.1.1.4'
Na Na 0.0362 0.0249 'International Tables Vol C Tables 4.2.6.8 and 6.1.1.4'
Zn Zn 0.2839 1.4301 'International Tables Vol C Tables 4.2.6.8 and 6.1.1.4'
Cl Cl 0.1484 0.1585 'International Tables Vol C Tables 4.2.6.8 and 6.1.1.4'

loop_
_geom_angle_atom_site_label_1
_geom_angle_atom_site_label_2
_geom_angle_atom_site_label_3
_geom_angle_site_symmetry_1
_geom_angle_site_symmetry_3
_geom_angle
_geom_angle_publ_flag
O5 Zn1 O1 . . 92.38(10) ?
O5 Zn1 O3 . . 93.47(10) ?
O1 Zn1 O3 . . 87.04(10) ?
O5 Zn1 N2 . . 153.25(11) ?
O1 Zn1 N2 . . 112.82(11) ?
O3 Zn1 N2 . . 79.63(11) ?
O5 Zn1 N3 . . 78.72(11) ?
O1 Zn1 N3 . . 152.26(11) ?
O3 Zn1 N3 . . 119.42(11) ?
N2 Zn1 N3 . . 82.29(12) ?
O5 Zn1 N1 . . 112.96(11) ?
O1 Zn1 N1 . . 77.94(11) ?
O3 Zn1 N1 . . 149.83(11) ?
N2 Zn1 N1 . . 82.32(12) ?
N3 Zn1 N1 . . 81.47(12) ?
O5 Zn1 Na4 . 3 83.44(8) ?
O1 Zn1 Na4 . 3 40.66(8) ?
O3 Zn1 Na4 . 3 48.41(7) ?
N2 Zn1 Na4 . 3 109.47(9) ?
N3 Zn1 Na4 . 3 157.82(9) ?
N1 Zn1 Na4 . 3 117.97(9) ?
C7 N1 C1 . . 111.8(3) ?
C7 N1 C6 . . 113.8(3) ?
C1 N1 C6 . . 113.9(3) ?
C7 N1 Zn1 . . 104.7(2) ?
C1 N1 Zn1 . . 101.6(2) ?
C6 N1 Zn1 . . 109.9(2) ?
C9 N2 C3 . . 111.2(3) ?
C9 N2 C2 . . 114.0(3) ?
C3 N2 C2 . . 112.9(3) ?
C9 N2 Zn1 . . 106.2(2) ?
C3 N2 Zn1 . . 102.3(2) ?
C2 N2 Zn1 . . 109.4(2) ?
C11 N3 C4 . . 114.9(3) ?
C11 N3 C5 . . 109.8(3) ?
C4 N3 C5 . . 113.0(3) ?
C11 N3 Zn1 . . 105.3(2) ?
C4 N3 Zn1 . . 109.7(2) ?
C5 N3 Zn1 . . 103.2(2) ?
C8 O1 Zn1 . . 114.3(2) ?
C8 O1 Na4 . 3 137.8(2) ?
Zn1 O1 Na4 . 3 103.41(11) ?
C8 O2 Na5 . 3_545 141.8(2) ?
C8 O2 Na2 . 3 108.1(2) ?
Na5 O2 Na2 3_545 3 96.39(10) ?
C10 O3 Zn1 . . 115.6(2) ?
C10 O3 Na3 . 3 90.2(2) ?
Zn1 O3 Na3 . 3 145.57(12) ?
C10 O3 Na4 . 3 107.2(2) ?
Zn1 O3 Na4 . 3 94.54(9) ?
Na3 O3 Na4 3 3 99.25(10) ?
C10 O4 Na5 . 3 138.8(2) ?
C10 O4 Na3 . 3 86.9(2) ?
Na5 O4 Na3 3 3 109.63(12) ?
C12 O5 Zn1 . . 116.9(2) ?
C12 O5 Na1 . 1_545 91.8(2) ?
Zn1 O5 Na1 . 1_545 142.31(13) ?
C12 O6 Na5 . . 145.5(2) ?
C12 O6 Na2 . 1_545 119.2(2) ?
Na5 O6 Na2 . 1_545 95.30(10) ?
C12 O6 Na1 . 1_545 87.4(2) ?
Na5 O6 Na1 . 1_545 97.50(11) ?
Na2 O6 Na1 1_545 1_545 84.29(9) ?
N1 C1 C2 . . 111.8(3) ?
N1 C1 H1A . . 109.3 ?
C2 C1 H1A . . 109.3 ?
N1 C1 H1B . . 109.3 ?
C2 C1 H1B . . 109.3 ?
H1A C1 H1B . . 107.9 ?
N2 C2 C1 . . 110.6(3) ?
N2 C2 H2A . . 109.5 ?
C1 C2 H2A . . 109.5 ?
N2 C2 H2B . . 109.5 ?
C1 C2 H2B . . 109.5 ?
H2A C2 H2B . . 108.1 ?
N2 C3 C4 . . 112.2(3) ?
N2 C3 H3A . . 109.2 ?
C4 C3 H3A . . 109.2 ?
N2 C3 H3B . . 109.2 ?
C4 C3 H3B . . 109.2 ?
H3A C3 H3B . . 107.9 ?
N3 C4 C3 . . 111.3(3) ?
N3 C4 H4A . . 109.4 ?
C3 C4 H4A . . 109.4 ?
N3 C4 H4B . . 109.4 ?
C3 C4 H4B . . 109.4 ?
H4A C4 H4B . . 108.0 ?
N3 C5 C6 . . 113.1(3) ?
N3 C5 H5A . . 109.0 ?
C6 C5 H5A . . 109.0 ?
N3 C5 H5B . . 109.0 ?
C6 C5 H5B . . 109.0 ?
H5A C5 H5B . . 107.8 ?
N1 C6 C5 . . 111.2(3) ?
N1 C6 H6A . . 109.4 ?
C5 C6 H6A . . 109.4 ?
N1 C6 H6B . . 109.4 ?
C5 C6 H6B . . 109.4 ?
H6A C6 H6B . . 108.0 ?
N1 C7 C8 . . 111.1(3) ?
N1 C7 H7A . . 109.4 ?
C8 C7 H7A . . 109.4 ?
N1 C7 H7B . . 109.4 ?
C8 C7 H7B . . 109.4 ?
H7A C7 H7B . . 108.0 ?
O2 C8 O1 . . 123.3(3) ?
O2 C8 C7 . . 118.9(3) ?
O1 C8 C7 . . 117.8(3) ?
O2 C8 Na2 . 3 49.36(18) ?
O1 C8 Na2 . 3 93.7(2) ?
C7 C8 Na2 . 3 128.1(2) ?
N2 C9 C10 . . 111.6(3) ?
N2 C9 H9A . . 109.3 ?
C10 C9 H9A . . 109.3 ?
N2 C9 H9B . . 109.3 ?
C10 C9 H9B . . 109.3 ?
H9A C9 H9B . . 108.0 ?
O4 C10 O3 . . 122.5(3) ?
O4 C10 C9 . . 119.8(3) ?
O3 C10 C9 . . 117.7(3) ?
O4 C10 Na3 . 3 66.3(2) ?
O3 C10 Na3 . 3 61.58(18) ?
C9 C10 Na3 . 3 156.8(3) ?
N3 C11 C12 . . 109.9(3) ?
N3 C11 H11A . . 109.7 ?
C12 C11 H11A . . 109.7 ?
N3 C11 H11B . . 109.7 ?
C12 C11 H11B . . 109.7 ?
H11A C11 H11B . . 108.2 ?
O6 C12 O5 . . 122.7(4) ?
O6 C12 C11 . . 119.9(3) ?
O5 C12 C11 . . 117.4(3) ?
O6 C12 Na1 . 1_545 65.6(2) ?
O5 C12 Na1 . 1_545 60.57(19) ?
C11 C12 Na1 . 1_545 159.4(2) ?
O23 Zn2 O21 . . 93.15(11) ?
O23 Zn2 O25 . . 93.30(10) ?
O21 Zn2 O25 . . 89.92(10) ?
O23 Zn2 N22 . . 78.54(11) ?
O21 Zn2 N22 . . 150.85(11) ?
O25 Zn2 N22 . . 118.18(11) ?
O23 Zn2 N21 . . 116.44(11) ?
O21 Zn2 N21 . . 78.35(11) ?
O25 Zn2 N21 . . 148.30(11) ?
N22 Zn2 N21 . . 80.53(11) ?
O23 Zn2 N23 . . 150.03(12) ?
O21 Zn2 N23 . . 115.34(11) ?
O25 Zn2 N23 . . 78.41(11) ?
N22 Zn2 N23 . . 80.23(12) ?
N21 Zn2 N23 . . 80.27(12) ?
O23 Zn2 Na3 . . 87.28(8) ?
O21 Zn2 Na3 . . 35.31(8) ?
O25 Zn2 Na3 . . 55.57(8) ?
N22 Zn2 Na3 . . 164.36(9) ?
N21 Zn2 Na3 . . 112.10(8) ?
N23 Zn2 Na3 . . 110.23(9) ?
C27 N21 C21 . . 114.3(3) ?
C27 N21 C26 . . 110.4(3) ?
C21 N21 C26 . . 113.4(3) ?
C27 N21 Zn2 . . 104.8(2) ?
C21 N21 Zn2 . . 110.2(2) ?
C26 N21 Zn2 . . 102.8(2) ?
C29 N22 C22 . . 110.3(3) ?
C29 N22 C23 . . 113.3(3) ?
C22 N22 C23 . . 113.7(3) ?
C29 N22 Zn2 . . 105.1(2) ?
C22 N22 Zn2 . . 102.9(2) ?
C23 N22 Zn2 . . 110.6(2) ?
C31 N23 C24 . . 110.2(3) ?
C31 N23 C25 . . 113.2(3) ?
C24 N23 C25 . . 113.8(3) ?
C31 N23 Zn2 . . 105.6(2) ?
C24 N23 Zn2 . . 102.2(2) ?
C25 N23 Zn2 . . 110.9(2) ?
C28 O21 Zn2 . . 117.5(2) ?
C28 O21 Na3 . . 129.0(2) ?
Zn2 O21 Na3 . . 113.50(12) ?
C28 O22 Na2 . 3_455 138.5(2) ?
C28 O22 Na1 . 3_455 127.0(2) ?
Na2 O22 Na1 3_455 3_455 92.88(11) ?
C30 O23 Zn2 . . 116.8(2) ?
C30 O23 Na5 . . 104.9(2) ?
Zn2 O23 Na5 . . 129.88(13) ?
C30 O24 Na1 . 1_545 164.3(3) ?
C30 O24 Na5 . . 79.6(2) ?
Na1 O24 Na5 1_545 . 87.28(11) ?
C32 O25 Zn2 . . 116.6(2) ?
C32 O25 Na4 . . 92.2(2) ?
Zn2 O25 Na4 . . 150.14(13) ?
C32 O25 Na3 . . 108.3(2) ?
Zn2 O25 Na3 . . 89.79(9) ?
Na4 O25 Na3 . . 88.28(9) ?
C32 O26 Na1 . 3_465 122.2(2) ?
C32 O26 Na4 . . 89.6(2) ?
Na1 O26 Na4 3_465 . 117.22(12) ?
N21 C21 C22 . . 111.3(3) ?
N21 C21 H21A . . 109.4 ?
C22 C21 H21A . . 109.4 ?
N21 C21 H21B . . 109.4 ?
C22 C21 H21B . . 109.4 ?
H21A C21 H21B . . 108.0 ?
N22 C22 C21 . . 112.1(3) ?
N22 C22 H22A . . 109.2 ?
C21 C22 H22A . . 109.2 ?
N22 C22 H22B . . 109.2 ?
C21 C22 H22B . . 109.2 ?
H22A C22 H22B . . 107.9 ?
N22 C23 C24 . . 109.9(3) ?
N22 C23 H23A . . 109.7 ?
C24 C23 H23A . . 109.7 ?
N22 C23 H23B . . 109.7 ?
C24 C23 H23B . . 109.7 ?
H23A C23 H23B . . 108.2 ?
N23 C24 C23 . . 112.5(3) ?
N23 C24 H24A . . 109.1 ?
C23 C24 H24A . . 109.1 ?
N23 C24 H24B . . 109.1 ?
C23 C24 H24B . . 109.1 ?
H24A C24 H24B . . 107.8 ?
N23 C25 C26 . . 110.5(3) ?
N23 C25 H25A . . 109.6 ?
C26 C25 H25A . . 109.6 ?
N23 C25 H25B . . 109.6 ?
C26 C25 H25B . . 109.6 ?
H25A C25 H25B . . 108.1 ?
N21 C26 C25 . . 111.5(3) ?
N21 C26 H26A . . 109.3 ?
C25 C26 H26A . . 109.3 ?
N21 C26 H26B . . 109.3 ?
C25 C26 H26B . . 109.3 ?
H26A C26 H26B . . 108.0 ?
N21 C27 C28 . . 111.2(3) ?
N21 C27 H27A . . 109.4 ?
C28 C27 H27A . . 109.4 ?
N21 C27 H27B . . 109.4 ?
C28 C27 H27B . . 109.4 ?
H27A C27 H27B . . 108.0 ?
O22 C28 O21 . . 126.0(4) ?
O22 C28 C27 . . 117.5(3) ?
O21 C28 C27 . . 116.5(3) ?
N22 C29 C30 . . 111.2(3) ?
N22 C29 H29A . . 109.4 ?
C30 C29 H29A . . 109.4 ?
N22 C29 H29B . . 109.4 ?
C30 C29 H29B . . 109.4 ?
H29A C29 H29B . . 108.0 ?
O24 C30 O23 . . 123.3(4) ?
O24 C30 C29 . . 118.8(4) ?
O23 C30 C29 . . 117.8(3) ?
O24 C30 Na5 . . 75.7(2) ?
O23 C30 Na5 . . 50.56(19) ?
C29 C30 Na5 . . 156.9(3) ?
N23 C31 C32 . . 111.2(3) ?
N23 C31 H31A . . 109.4 ?
C32 C31 H31A . . 109.4 ?
N23 C31 H31B . . 109.4 ?
C32 C31 H31B . . 109.4 ?
H31A C31 H31B . . 108.0 ?
O26 C32 O25 . . 122.9(4) ?
O26 C32 C31 . . 119.3(3) ?
O25 C32 C31 . . 117.7(3) ?
O26 C32 Na4 . . 63.3(2) ?
O25 C32 Na4 . . 60.11(19) ?
C31 C32 Na4 . . 173.9(3) ?
O8P Cl1P O6P . . 110.1(2) ?
O8P Cl1P O5P . . 110.33(19) ?
O6P Cl1P O5P . . 108.4(2) ?
O8P Cl1P O7P . . 109.66(18) ?
O6P Cl1P O7P . . 109.42(18) ?
O5P Cl1P O7P . . 108.90(18) ?
O11P Cl2P O12P . . 111.1(2) ?
O11P Cl2P O10P . . 107.9(3) ?
O12P Cl2P O10P . . 108.8(2) ?
O11P Cl2P O9P . . 108.29(19) ?
O12P Cl2P O9P . . 110.07(19) ?
O10P Cl2P O9P . . 110.7(2) ?
O1P Cl3P O3P . . 107.20(16) ?
O1P Cl3P O4P . . 111.07(19) ?
O3P Cl3P O4P . . 110.22(18) ?
O1P Cl3P O2P . . 109.51(18) ?
O3P Cl3P O2P . . 110.08(17) ?
O4P Cl3P O2P . . 108.74(18) ?
O1P Cl3P Na3 . 3 53.68(12) ?
O3P Cl3P Na3 . 3 55.65(11) ?
O4P Cl3P Na3 . 3 113.53(14) ?
O2P Cl3P Na3 . 3 137.71(13) ?
O1P Cl3P Na4 . . 86.08(12) ?
O3P Cl3P Na4 . . 152.71(13) ?
O4P Cl3P Na4 . . 85.68(13) ?
O2P Cl3P Na4 . . 42.67(11) ?
Na3 Cl3P Na4 3 . 139.04(5) ?
Cl3P O1P Na2 . . 148.54(18) ?
Cl3P O1P Na3 . 3 99.08(15) ?
Na2 O1P Na3 . 3 109.71(11) ?
Cl3P O2P Na5 . . 128.06(16) ?
Cl3P O2P Na4 . . 114.08(15) ?
Na5 O2P Na4 . . 112.04(11) ?
Cl3P O3P Na1 . 1_545 134.07(16) ?
Cl3P O3P Na3 . 3 96.85(13) ?
Na1 O3P Na3 1_545 3 127.71(11) ?
Cl1P O5P Na3 . 3 135.67(19) ?
Cl1P O7P Na2 . . 131.63(17) ?
O1S C1S H1S1 . . 109.5 ?
O1S C1S H1S2 . . 109.5 ?
H1S1 C1S H1S2 . . 109.5 ?
O1S C1S H1S3 . . 109.5 ?
H1S1 C1S H1S3 . . 109.5 ?
H1S2 C1S H1S3 . . 109.5 ?
C1S O1S Na4 . . 121.1(3) ?
C1S O1S Na2 . . 126.1(3) ?
Na4 O1S Na2 . . 107.33(12) ?
C1S O1S H1S . . 110(3) ?
Na4 O1S H1S . . 90(3) ?
Na2 O1S H1S . . 91(3) ?
O24 Na1 O26 1_565 3_565 114.58(12) ?
O24 Na1 O22 1_565 3 95.52(12) ?
O26 Na1 O22 3_565 3 103.68(11) ?
O24 Na1 O5 1_565 1_565 144.28(12) ?
O26 Na1 O5 3_565 1_565 98.30(10) ?
O22 Na1 O5 3 1_565 89.56(11) ?
O24 Na1 O3P 1_565 1_565 86.63(11) ?
O26 Na1 O3P 3_565 1_565 84.76(10) ?
O22 Na1 O3P 3 1_565 169.35(12) ?
O5 Na1 O3P 1_565 1_565 82.72(10) ?
O24 Na1 O6 1_565 1_565 91.09(11) ?
O26 Na1 O6 3_565 1_565 149.84(11) ?
O22 Na1 O6 3 1_565 88.43(10) ?
O5 Na1 O6 1_565 1_565 53.64(9) ?
O3P Na1 O6 1_565 1_565 81.09(10) ?
O22 Na2 O1P 3 . 83.69(11) ?
O22 Na2 O7P 3 . 118.49(11) ?
O1P Na2 O7P . . 82.05(11) ?
O22 Na2 O2 3 3_455 139.51(11) ?
O1P Na2 O2 . 3_455 124.75(11) ?
O7P Na2 O2 . 3_455 95.57(10) ?
O22 Na2 O6 3 1_565 88.60(10) ?
O1P Na2 O6 . 1_565 160.03(11) ?
O7P Na2 O6 . 1_565 85.54(10) ?
O2 Na2 O6 3_455 1_565 71.91(9) ?
O22 Na2 O1S 3 . 100.97(11) ?
O1P Na2 O1S . . 75.38(11) ?
O7P Na2 O1S . . 131.66(11) ?
O2 Na2 O1S 3_455 . 65.65(10) ?
O6 Na2 O1S 1_565 . 124.31(11) ?
O21 Na3 O5P . 3_455 125.00(12) ?
O3 Na3 O5P 3_455 3_455 85.47(10) ?
O21 Na3 O4 . 3_455 107.40(10) ?
O3 Na3 O4 3_455 3_455 53.55(8) ?
O5P Na3 O4 3_455 3_455 76.41(10) ?
O21 Na3 O1P . 3_455 81.67(11) ?
O3 Na3 O1P 3_455 3_455 130.54(10) ?
O5P Na3 O1P 3_455 3_455 79.32(11) ?
O4 Na3 O1P 3_455 3_455 154.94(12) ?
O21 Na3 O3P . 3_455 101.30(11) ?
O3 Na3 O3P 3_455 3_455 87.80(9) ?
O5P Na3 O3P 3_455 3_455 107.67(11) ?
O4 Na3 O3P 3_455 3_455 141.14(10) ?
O1P Na3 O3P 3_455 3_455 53.95(9) ?
O21 Na3 C10 . 3_455 131.52(12) ?
O3 Na3 C10 3_455 3_455 28.26(9) ?
O5P Na3 C10 3_455 3_455 73.33(11) ?
O4 Na3 C10 3_455 3_455 26.73(9) ?
O1P Na3 C10 3_455 3_455 145.51(12) ?
O3P Na3 C10 3_455 3_455 115.66(11) ?
O21 Na3 O25 . . 65.18(9) ?
O3 Na3 O25 3_455 . 81.04(9) ?
O5P Na3 O25 3_455 . 164.93(10) ?
O4 Na3 O25 3_455 . 90.11(9) ?
O1P Na3 O25 3_455 . 114.70(10) ?
O3P Na3 O25 3_455 . 78.61(9) ?
C10 Na3 O25 3_455 . 91.59(10) ?
O21 Na3 Cl3P . 3_455 87.13(8) ?
O3 Na3 Cl3P 3_455 3_455 112.97(8) ?
O5P Na3 Cl3P 3_455 3_455 97.78(9) ?
O4 Na3 Cl3P 3_455 3_455 165.21(9) ?
O1P Na3 Cl3P 3_455 3_455 27.24(7) ?
O3P Na3 Cl3P 3_455 3_455 27.50(6) ?
C10 Na3 Cl3P 3_455 3_455 138.69(9) ?
O25 Na3 Cl3P . 3_455 93.66(7) ?
O1 Na4 O25 3_455 . 152.16(11) ?
O1 Na4 O1S 3_455 . 81.39(10) ?
O25 Na4 O1S . . 114.02(11) ?
O1 Na4 O26 3_455 . 105.71(10) ?
O25 Na4 O26 . . 54.58(9) ?
O1S Na4 O26 . . 88.20(11) ?
O1 Na4 O2P 3_455 . 109.63(11) ?
O25 Na4 O2P . . 92.77(10) ?
O1S Na4 O2P . . 94.51(11) ?
O26 Na4 O2P . . 144.57(11) ?
O1 Na4 O3 3_455 3_455 71.43(9) ?
O25 Na4 O3 . 3_455 91.22(10) ?
O1S Na4 O3 . 3_455 152.81(11) ?
O26 Na4 O3 . 3_455 99.40(10) ?
O2P Na4 O3 . 3_455 94.12(10) ?
O1 Na4 C32 3_455 . 131.19(12) ?
O25 Na4 C32 . . 27.70(10) ?
O1S Na4 C32 . . 100.22(12) ?
O26 Na4 C32 . . 27.03(10) ?
O2P Na4 C32 . . 118.75(12) ?
O3 Na4 C32 3_455 . 98.08(11) ?
O1 Na4 Cl3P 3_455 . 106.80(8) ?
O25 Na4 Cl3P . . 100.27(8) ?
O1S Na4 Cl3P . . 71.34(8) ?
O26 Na4 Cl3P . . 138.03(9) ?
O2P Na4 Cl3P . . 23.25(7) ?
O3 Na4 Cl3P 3_455 . 115.65(7) ?
C32 Na4 Cl3P . . 120.02(9) ?
O4 Na5 O2 3_455 3_445 94.98(11) ?
O4 Na5 O6 3_455 . 118.54(12) ?
O2 Na5 O6 3_445 . 79.66(10) ?
O4 Na5 O23 3_455 . 114.38(11) ?
O2 Na5 O23 3_445 . 94.71(11) ?
O6 Na5 O23 . . 127.05(11) ?
O4 Na5 O2P 3_455 . 84.12(10) ?
O2 Na5 O2P 3_445 . 174.83(12) ?
O6 Na5 O2P . . 96.27(10) ?
O23 Na5 O2P . . 90.30(11) ?
O4 Na5 O24 3_455 . 157.10(11) ?
O2 Na5 O24 3_445 . 101.07(10) ?
O6 Na5 O24 . . 80.68(10) ?
O23 Na5 O24 . . 48.48(9) ?
O2P Na5 O24 . . 81.29(10) ?
O4 Na5 C30 3_455 . 134.93(12) ?
O2 Na5 C30 3_445 . 102.99(11) ?
O6 Na5 C30 . . 105.29(11) ?
O23 Na5 C30 . . 24.50(10) ?
O2P Na5 C30 . . 81.10(11) ?
O24 Na5 C30 . . 24.72(9) ?

loop_
_geom_bond_atom_site_label_1
_geom_bond_atom_site_label_2
_geom_bond_site_symmetry_2
_geom_bond_distance
_geom_bond_publ_flag
Zn1 O5 . 2.027(3) y
Zn1 O1 . 2.062(2) y
Zn1 O3 . 2.066(2) y
Zn1 N2 . 2.160(3) y
Zn1 N3 . 2.172(3) y
Zn1 N1 . 2.189(3) y
N1 C7 . 1.475(5) ?
N1 C1 . 1.477(5) ?
N1 C6 . 1.483(5) ?
N2 C9 . 1.475(5) ?
N2 C3 . 1.495(5) ?
N2 C2 . 1.495(5) ?
N3 C11 . 1.467(5) ?
N3 C4 . 1.476(5) ?
N3 C5 . 1.485(5) ?
O1 C8 . 1.276(4) ?
O1 Na4 3 2.289(3) ?
O2 C8 . 1.244(4) ?
O2 Na5 3_545 2.268(3) ?
O2 Na2 3 2.461(3) ?
O3 C10 . 1.291(4) ?
O3 Na3 3 2.399(3) ?
O3 Na4 3 2.564(3) ?
O4 C10 . 1.228(4) ?
O4 Na5 3 2.252(3) ?
O4 Na3 3 2.501(3) ?
O5 C12 . 1.271(4) ?
O5 Na1 1_545 2.390(3) ?
O6 C12 . 1.246(4) ?
O6 Na5 . 2.275(3) ?
O6 Na2 1_545 2.495(3) ?
O6 Na1 1_545 2.501(3) ?
C1 C2 . 1.533(6) ?
C1 H1A . 0.9900 ?
C1 H1B . 0.9900 ?
C2 H2A . 0.9900 ?
C2 H2B . 0.9900 ?
C3 C4 . 1.527(5) ?
C3 H3A . 0.9900 ?
C3 H3B . 0.9900 ?
C4 H4A . 0.9900 ?
C4 H4B . 0.9900 ?
C5 C6 . 1.507(5) ?
C5 H5A . 0.9900 ?
C5 H5B . 0.9900 ?
C6 H6A . 0.9900 ?
C6 H6B . 0.9900 ?
C7 C8 . 1.527(5) ?
C7 H7A . 0.9900 ?
C7 H7B . 0.9900 ?
C8 Na2 3 3.083(4) ?
C9 C10 . 1.516(5) ?
C9 H9A . 0.9900 ?
C9 H9B . 0.9900 ?
C10 Na3 3 2.727(4) ?
C11 C12 . 1.516(5) ?
C11 H11A . 0.9900 ?
C11 H11B . 0.9900 ?
C12 Na1 1_545 2.742(4) ?
Zn2 O23 . 2.047(3) y
Zn2 O21 . 2.057(3) y
Zn2 O25 . 2.072(3) y
Zn2 N22 . 2.198(3) y
Zn2 N21 . 2.201(3) y
Zn2 N23 . 2.201(3) y
Zn2 Na3 . 3.6439(16) ?
N21 C27 . 1.460(5) ?
N21 C21 . 1.477(5) ?
N21 C26 . 1.496(5) ?
N22 C29 . 1.465(5) ?
N22 C22 . 1.476(5) ?
N22 C23 . 1.490(5) ?
N23 C31 . 1.467(5) ?
N23 C24 . 1.473(5) ?
N23 C25 . 1.480(5) ?
O21 C28 . 1.265(4) ?
O21 Na3 . 2.297(3) ?
O22 C28 . 1.237(4) ?
O22 Na2 3_455 2.312(3) ?
O22 Na1 3_455 2.313(3) ?
O23 C30 . 1.269(5) ?
O23 Na5 . 2.364(3) ?
O24 C30 . 1.257(5) ?
O24 Na1 1_545 2.247(3) ?
O24 Na5 . 2.913(3) ?
O25 C32 . 1.280(4) ?
O25 Na4 . 2.388(3) ?
O25 Na3 . 3.005(3) ?
O26 C32 . 1.251(4) ?
O26 Na1 3_465 2.291(3) ?
O26 Na4 . 2.460(3) ?
C21 C22 . 1.524(5) ?
C21 H21A . 0.9900 ?
C21 H21B . 0.9900 ?
C22 H22A . 0.9900 ?
C22 H22B . 0.9900 ?
C23 C24 . 1.519(5) ?
C23 H23A . 0.9900 ?
C23 H23B . 0.9900 ?
C24 H24A . 0.9900 ?
C24 H24B . 0.9900 ?
C25 C26 . 1.523(5) ?
C25 H25A . 0.9900 ?
C25 H25B . 0.9900 ?
C26 H26A . 0.9900 ?
C26 H26B . 0.9900 ?
C27 C28 . 1.536(5) ?
C27 H27A . 0.9900 ?
C27 H27B . 0.9900 ?
C29 C30 . 1.516(6) ?
C29 H29A . 0.9900 ?
C29 H29B . 0.9900 ?
C30 Na5 . 2.957(4) ?
C31 C32 . 1.508(5) ?
C31 H31A . 0.9900 ?
C31 H31B . 0.9900 ?
C32 Na4 . 2.753(4) ?
Cl1P O8P . 1.435(3) ?
Cl1P O6P . 1.437(3) ?
Cl1P O5P . 1.440(3) ?
Cl1P O7P . 1.444(3) ?
Cl2P O11P . 1.425(3) ?
Cl2P O12P . 1.430(3) ?
Cl2P O10P . 1.431(4) ?
Cl2P O9P . 1.442(3) ?
Cl3P O1P . 1.435(3) ?
Cl3P O3P . 1.440(3) ?
Cl3P O4P . 1.442(3) ?
Cl3P O2P . 1.443(3) ?
Cl3P Na3 3 3.0957(17) ?
Cl3P Na4 . 3.3378(18) ?
O1P Na2 . 2.385(3) ?
O1P Na3 3 2.526(3) ?
O2P Na5 . 2.463(3) ?
O2P Na4 . 2.478(3) ?
O3P Na1 1_545 2.451(3) ?
O3P Na3 3 2.574(3) ?
O5P Na3 3 2.409(4) ?
O7P Na2 . 2.404(3) ?
C1S O1S . 1.398(6) ?
C1S H1S1 . 0.9800 ?
C1S H1S2 . 0.9800 ?
C1S H1S3 . 0.9800 ?
O1S Na4 . 2.409(3) ?
O1S Na2 . 2.572(3) ?
O1S H1S . 0.85(5) ?
Na1 O24 1_565 2.247(3) ?
Na1 O26 3_565 2.291(3) ?
Na1 O22 3 2.313(3) ?
Na1 O5 1_565 2.390(3) ?
Na1 O3P 1_565 2.451(3) ?
Na1 O6 1_565 2.501(3) ?
Na1 C12 1_565 2.742(4) ?
Na2 O22 3 2.312(3) ?
Na2 O2 3_455 2.461(3) ?
Na2 O6 1_565 2.495(3) ?
Na2 C8 3_455 3.083(4) ?
Na3 O3 3_455 2.399(3) ?
Na3 O5P 3_455 2.409(4) ?
Na3 O4 3_455 2.501(3) ?
Na3 O1P 3_455 2.526(3) ?
Na3 O3P 3_455 2.574(3) ?
Na3 C10 3_455 2.727(4) ?
Na3 Cl3P 3_455 3.0957(17) ?
Na4 O1 3_455 2.289(3) ?
Na4 O3 3_455 2.564(3) ?
Na5 O4 3_455 2.252(3) ?
Na5 O2 3_445 2.268(3) ?
